data_1531404
loop_
_publ_author_name
'Henry, N.'
'Abraham, F.'
'Burylo-Dhuime, L.'
'Mentre, O.'

_publ_section_title
;
 Pb3 Mn5 V2 O16: a new lead manganese vanadate with double Mn(II)/Mn(IV)
 valence
;
_journal_name_full 'Solid State Sciences'
_journal_page_first 1023
_journal_page_last 1029
_journal_volume 4
_journal_year 2002
_chemical_formula_sum 'Mn5 O16 Pb3 V2'
_chemical_name_systematic 'Pb3 Mn5 V2 O16'
_space_group_IT_number 164
_symmetry_space_group_name_Hall '-P 3 2"'
_symmetry_space_group_name_H-M 'P -3 m 1'
_cell_angle_alpha 90
_cell_angle_beta 90
_cell_angle_gamma 120
_cell_formula_units_Z 1
_cell_length_a 5.754
_cell_length_b 5.754
_cell_length_c 11.475
_cell_volume 329.021
_citation_journal_id_ASTM SSSCFJ
_cod_data_source_file Henry_SSSCFJ_2002_879.cif
_cod_data_source_block Mn5O16Pb3V2
_cod_original_cell_volume 329.0206
_cod_database_code 1531404

loop_
_symmetry_equiv_pos_as_xyz
x,y,z
-y,x-y,z
-x+y,-x,z
y,x,-z
-x,-x+y,-z
x-y,-y,-z
-x,-y,-z
y,-x+y,-z
x-y,x,-z
-y,-x,z
x,x-y,z
-x+y,y,z

loop_
_atom_site_label
_atom_site_type_symbol
_atom_site_fract_x
_atom_site_fract_y
_atom_site_fract_z
_atom_site_occupancy
_atom_site_U_iso_or_equiv
O1 O-2 0.8215 0.1785 0.5955 1 0.0
O4 O-2 0.3333 0.6667 0.0058 1 0.0
Mn1 Mn+4 0.5 0 0.5 1 0.0
O2 O-2 0.1664 0.8336 0.8152 1 0.0
V1 V+5 0.3333 0.6667 0.8616 1 0.0
Pb1 Pb+2 0.3333 0.6667 0.2352 1 0.0
O3 O-2 0.3333 0.6667 0.5869 1 0.0
Pb2 Pb+2 0 0 0 1 0.0
Mn2 Mn+2 0 0 0.3114 1 0.0
